data_5000130
loop_
_publ_author_name
'Morimoto, Bruce H.'
'Lovell, Scott'
'Kahr, Bart'

_publ_section_title
;
 Ecstasy: 3,4-Methylenedioxymethamphetamine (MDMA)
;
_journal_issue 2
_journal_name_full 'Acta Crystallographica Section C'
_journal_page_first 229
_journal_page_last 231
_journal_paper_doi 10.1107/S0108270197012390
_journal_volume 54
_journal_year 1998
_chemical_formula_sum 'C11 H16 Cl N O2'
_space_group_IT_number 29
_symmetry_cell_setting orthorhombic
_symmetry_Int_Tables_number 29
_symmetry_space_group_name_Hall 'P 2c -2ac'
_symmetry_space_group_name_H-M 'P c a 21'
_cell_angle_alpha 90
_cell_angle_beta 90
_cell_angle_gamma 90
_cell_formula_units_Z 4
_cell_length_a 9.3482(2)
_cell_length_b 7.0493(3)
_cell_length_c 18.0924(7)
_cod_duplicate_entry 2006985
_cod_original_formula_sum 'C11 H16 Cl1 N1 O2'
_cod_database_code 5000130

loop_
_symmetry_equiv_pos_site_id
_symmetry_equiv_pos_as_xyz
1 x,y,z
2 -x,-y,1/2+z
3 1/2+x,-y,z
4 1/2-x,y,1/2+z

loop_
_atom_site_label
_atom_site_type_symbol
_atom_site_fract_x
_atom_site_fract_y
_atom_site_fract_z
C1 C 0.4717(3) 0.4028(4) 0.2797(1)
C2 C 0.5261(3) 0.5802(4) 0.2901(1)
H1 H 0.58350 0.66320 0.25300
C3 C 0.5007(3) 0.6635(4) 0.3596(1)
H2 H 0.52850 0.81220 0.37110
C4 C 0.4256(2) 0.5692(3) 0.4149(1)
C5 C 0.3718(3) 0.3863(3) 0.4024(1)
H3 H 0.32530 0.32620 0.44120
C6 C 0.3964(3) 0.3075(3) 0.3341(1)
C7 C 0.4117(4) 0.1158(4) 0.2361(1)
H4 H 0.49330 0.01230 0.23460
H5 H 0.31890 0.10030 0.20560
C8 C 0.3959(3) 0.6602(4) 0.4887(1)
H6 H 0.41770 0.57480 0.53500
H7 H 0.45650 0.77990 0.49590
C9 C 0.2372(3) 0.7125(4) 0.4964(1)
H8 H 0.17600 0.59670 0.49750
C10 C 0.1902(3) 0.8674(4) 0.4435(1)
H9 H 0.25590 0.98820 0.45370
H10 H 0.20950 0.83090 0.38710
H11 H 0.08780 0.89560 0.44450
C11 C 0.2220(3) 0.6318(4) 0.6321(1)
H12 H 0.16850 0.51980 0.62000
H13 H 0.32640 0.57490 0.63550
H14 H 0.17810 0.65740 0.68680
Cl1 Cl 0.38309(6) 0.15165(7) 0.59700(3)
O1 O 0.4788(3) 0.2912(3) 0.2168(1)
O2 O 0.3523(3) 0.1337(3) 0.3085(1)
N1 N 0.2061(2) 0.7785(3) 0.5734(1)
H15 H 0.26750 0.89580 0.59050
H16 H 0.10470 0.80800 0.57770

loop_
_atom_type_symbol
_atom_type_radius_bond
C 0.68
H 0.23
Cl 0.99
N 0.68
O 0.68
